data_4070355
loop_
_publ_author_name
'Burling, Suzanne'
'Mas-Marz\'a, Elena'
'Valpuesta, Jos\'e E. V.'
'Mahon, Mary F.'
'Whittlesey, Michael K.'

_publ_section_title
;
 Coordination, Agostic Stabilization, and C&#x2212;H Bond Activation of
 N-Alkyl Heterocyclic Carbenes by Coordinatively Unsaturated Ruthenium
 Hydride Chloride Complexes
;
_journal_issue 23
_journal_name_full Organometallics
_journal_page_first 6676
_journal_paper_doi 10.1021/om9007532
_journal_volume 28
_journal_year 2009
_chemical_formula_sum 'C62 H66 Cl N2 P2 Ru'
_chemical_formula_weight 1037.63
_chemical_name_systematic
;
 ?
;
_space_group_IT_number 2
_symmetry_cell_setting triclinic
_symmetry_space_group_name_Hall '-P 1'
_symmetry_space_group_name_H-M 'P -1'
_atom_sites_solution_hydrogens geom
_atom_sites_solution_primary direct
_atom_sites_solution_secondary difmap
_audit_creation_method SHELXL-97
_cell_angle_alpha 80.383(1)
_cell_angle_beta 74.956(1)
_cell_angle_gamma 67.616(1)
_cell_formula_units_Z 2
_cell_length_a 11.2020(1)
_cell_length_b 13.4210(2)
_cell_length_c 19.8430(3)
_cell_measurement_reflns_used 32827
_cell_measurement_temperature 150(2)
_cell_measurement_theta_max 27.485
_cell_measurement_theta_min 2.910
_cell_volume 2656.13(6)
_computing_cell_refinement 'HKL Scalepack (Otwinowski & Minor 1997)'
_computing_data_reduction 'Denzo & Scalepack (Otwinowski & Minor, 1997)'
_computing_molecular_graphics 'ORTEX (P.McArdle, 1995)'
_computing_publication_material 'SHELXL-97/2 (Sheldrick,1997)'
_computing_structure_refinement 'SHELXL-97 (Sheldrick, 1997)'
_computing_structure_solution 'SHELXS-97 (Sheldrick, 1990)'
_diffrn_ambient_temperature 150(2)
_diffrn_measured_fraction_theta_full 0.995
_diffrn_measured_fraction_theta_max 0.995
_diffrn_measurement_device_type KappaCCD
_diffrn_measurement_method KappaCCD
_diffrn_radiation_monochromator graphite
_diffrn_radiation_source 'fine-focus sealed tube'
_diffrn_radiation_type MoK\a
_diffrn_radiation_wavelength 0.71073
_diffrn_reflns_av_R_equivalents 0.0346
_diffrn_reflns_av_sigmaI/netI 0.0406
_diffrn_reflns_limit_h_max 14
_diffrn_reflns_limit_h_min -14
_diffrn_reflns_limit_k_max 17
_diffrn_reflns_limit_k_min -17
_diffrn_reflns_limit_l_max 25
_diffrn_reflns_limit_l_min -25
_diffrn_reflns_number 38543
_diffrn_reflns_theta_full 27.46
_diffrn_reflns_theta_max 27.46
_diffrn_reflns_theta_min 3.52
_exptl_absorpt_coefficient_mu 0.447
_exptl_absorpt_correction_T_max 0.956
_exptl_absorpt_correction_T_min 0.902
_exptl_absorpt_correction_type multi-scan
_exptl_absorpt_process_details
;
multi-scan from symmetry-related measurements 
 Sortav (Blessing 1995)
;
_exptl_crystal_colour Dark-red
_exptl_crystal_density_diffrn 1.297
_exptl_crystal_density_method 'not measured'
_exptl_crystal_description Tabloid
_exptl_crystal_F_000 1086
_exptl_crystal_size_max 0.25
_exptl_crystal_size_mid 0.15
_exptl_crystal_size_min 0.10
_refine_diff_density_max 0.995
_refine_diff_density_min -0.809
_refine_diff_density_rms 0.061
_refine_ls_extinction_coef 0.0023(3)
_refine_ls_extinction_expression Fc^*^=kFc[1+0.001xFc^2^\l^3^/sin(2\q)]^-1/4^
_refine_ls_extinction_method SHELXL
_refine_ls_goodness_of_fit_ref 1.047
_refine_ls_hydrogen_treatment mixed
_refine_ls_matrix_type full
_refine_ls_number_parameters 874
_refine_ls_number_reflns 12120
_refine_ls_number_restraints 37
_refine_ls_restrained_S_all 1.049
_refine_ls_R_factor_all 0.0442
_refine_ls_R_factor_gt 0.0326
_refine_ls_shift/su_max 0.001
_refine_ls_shift/su_mean 0.000
_refine_ls_structure_factor_coef Fsqd
_refine_ls_weighting_details 'calc w=1/[\s^2^(Fo^2^)+(0.0228P)^2^+1.4348P] where P=(Fo^2^+2Fc^2^)/3'
_refine_ls_weighting_scheme calc
_refine_ls_wR_factor_gt 0.0715
_refine_ls_wR_factor_ref 0.0768
_reflns_number_gt 10257
_reflns_number_total 12120
_reflns_threshold_expression >2sigma(I)
_cod_data_source_file om9007532_si_002.cif
_cod_data_source_block k06mkw14
_cod_depositor_comments
;
The following automatic conversions were performed:

'_symmetry_cell_setting' value 'Triclinic' changed to 'triclinic'
according to /home/saulius/struct/CIF-dictionaries/cif_core.dic
dictionary named 'cif_core.dic' version 2.4.2 from
2011-04-26.

'_exptl_absorpt_correction_type' value 'Multi-Scan'
changed to 'multi-scan' according to
/home/saulius/struct/CIF-dictionaries/cif_core.dic dictionary named
'cif_core.dic' version 2.4.2 from 2011-04-26.

Automatic conversion script
Id: cif_fix_values 1715 2011-07-08 13:25:40Z adriana 
;
_cod_original_sg_symbol_H-M P-1
_cod_database_code 4070355

loop_
_symmetry_equiv_pos_as_xyz
'x, y, z'
'-x, -y, -z'

loop_
_atom_site_label
_atom_site_type_symbol
_atom_site_fract_x
_atom_site_fract_y
_atom_site_fract_z
_atom_site_U_iso_or_equiv
_atom_site_adp_type
_atom_site_occupancy
_atom_site_symmetry_multiplicity
_atom_site_calc_flag
_atom_site_refinement_flags
_atom_site_disorder_assembly
_atom_site_disorder_group
Ru1 Ru 0.202172(14) 0.776766(11) 0.238204(8) 0.02923(6) Uani 1 1 d D A .
Cl1 Cl 0.38272(4) 0.85096(4) 0.20621(2) 0.03177(11) Uani 1 1 d . . .
P1 P 0.31567(4) 0.66832(3) 0.14488(2) 0.02479(10) Uani 1 1 d . . .
P2 P 0.12508(4) 0.86905(3) 0.33941(2) 0.02531(10) Uani 1 1 d . . .
N1 N 0.0111(10) 0.6453(7) 0.2888(5) 0.0224(16) Uani 0.50 1 d PU A 1
N2 N -0.0750(15) 0.7964(10) 0.2266(7) 0.022(2) Uani 0.50 1 d P A 1
N1A N 0.0000(12) 0.6649(8) 0.2811(6) 0.033(2) Uani 0.50 1 d PU A 2
N2A N -0.0589(17) 0.8173(10) 0.2232(8) 0.031(2) Uani 0.50 1 d P A 2
C1 C 0.04067(17) 0.73976(15) 0.25191(10) 0.0301(4) Uani 1 1 d . . .
C2 C -0.1185(13) 0.6556(7) 0.2861(5) 0.0231(17) Uani 0.50 1 d PU A 1
C3 C -0.1732(17) 0.7496(10) 0.2464(8) 0.0269(18) Uani 0.50 1 d P A 1
C4 C 0.0953(17) 0.5686(12) 0.3167(9) 0.072(5) Uani 0.50 1 d PD A 1
H4 H 0.1826 0.5788 0.3009 0.087 Uiso 0.50 1 calc PR A 1
C5 C 0.1119(17) 0.4580(10) 0.2982(8) 0.115(5) Uani 0.50 1 d PD A 1
H5A H 0.0336 0.4402 0.3225 0.172 Uiso 0.50 1 calc PR A 1
H5B H 0.1904 0.4037 0.3126 0.172 Uiso 0.50 1 calc PR A 1
H5C H 0.1222 0.4589 0.2475 0.172 Uiso 0.50 1 calc PR A 1
C6 C 0.049(3) 0.5598(16) 0.3949(9) 0.119(8) Uani 0.50 1 d PD A 2
H6A H -0.0457 0.5723 0.4066 0.178 Uiso 0.50 1 calc PR A 2
H6B H 0.0641 0.6196 0.4094 0.178 Uiso 0.50 1 calc PR A 2
H6C H 0.0961 0.4919 0.4192 0.178 Uiso 0.50 1 calc PR A 2
C7 C -0.187(2) 0.5799(14) 0.3199(9) 0.049(3) Uani 0.50 1 d P A 1
H7A H -0.2803 0.6128 0.3173 0.073 Uiso 0.50 1 calc PR A 1
H7B H -0.1800 0.5636 0.3691 0.073 Uiso 0.50 1 calc PR A 1
H7C H -0.1460 0.5130 0.2958 0.073 Uiso 0.50 1 calc PR A 1
C8 C -0.3083(9) 0.8022(8) 0.2301(6) 0.0409(16) Uani 0.50 1 d P A 1
H8A H -0.3496 0.7478 0.2358 0.061 Uiso 0.50 1 calc PR A 1
H8B H -0.3005 0.8343 0.1818 0.061 Uiso 0.50 1 calc PR A 1
H8C H -0.3629 0.8588 0.2621 0.061 Uiso 0.50 1 calc PR A 1
C9 C -0.0948(5) 0.9023(4) 0.1844(3) 0.0271(10) Uani 0.50 1 d P A 1
H9 H -0.1470 0.9056 0.1496 0.033 Uiso 0.50 1 calc PR A 1
C10 C -0.1752(15) 1.0012(11) 0.2299(9) 0.037(2) Uani 0.50 1 d P A 1
H10A H -0.2592 0.9944 0.2561 0.056 Uiso 0.50 1 calc PR A 1
H10B H -0.1926 1.0682 0.1993 0.056 Uiso 0.50 1 calc PR A 1
H10C H -0.1239 1.0028 0.2626 0.056 Uiso 0.50 1 calc PR A 1
C11 C 0.0349(4) 0.9130(3) 0.1437(2) 0.0329(8) Uani 0.50 1 d P A 1
H11A H 0.0869 0.9133 0.1765 0.049 Uiso 0.50 1 calc PR A 1
H11B H 0.0174 0.9806 0.1138 0.049 Uiso 0.50 1 calc PR A 1
H11C H 0.0845 0.8518 0.1146 0.049 Uiso 0.50 1 calc PR A 1
C12 C 0.25952(17) 0.56152(14) 0.13233(9) 0.0268(4) Uani 1 1 d . . .
C13 C 0.12895(18) 0.59055(15) 0.12643(10) 0.0307(4) Uani 1 1 d . . .
H13 H 0.0701 0.6630 0.1322 0.037 Uiso 1 1 calc R . .
C14 C 0.08393(19) 0.51480(16) 0.11224(11) 0.0374(5) Uani 1 1 d . . .
H14 H -0.0054 0.5357 0.1085 0.045 Uiso 1 1 calc R . .
C15 C 0.1688(2) 0.40861(16) 0.10349(11) 0.0395(5) Uani 1 1 d . . .
H15 H 0.1380 0.3567 0.0938 0.047 Uiso 1 1 calc R . .
C16 C 0.2978(2) 0.37936(15) 0.10902(11) 0.0385(5) Uani 1 1 d . . .
H16 H 0.3563 0.3069 0.1030 0.046 Uiso 1 1 calc R . .
C17 C 0.34328(19) 0.45488(15) 0.12329(11) 0.0339(4) Uani 1 1 d . . .
H17 H 0.4327 0.4334 0.1269 0.041 Uiso 1 1 calc R . .
C18 C 0.32525(17) 0.73512(14) 0.05533(10) 0.0282(4) Uani 1 1 d . . .
C19 C 0.32726(18) 0.68629(15) -0.00192(10) 0.0333(4) Uani 1 1 d . . .
H19 H 0.3259 0.6149 0.0046 0.040 Uiso 1 1 calc R . .
C20 C 0.3312(2) 0.73965(16) -0.06785(11) 0.0385(5) Uani 1 1 d . . .
H20 H 0.3320 0.7051 -0.1061 0.046 Uiso 1 1 calc R . .
C21 C 0.3340(3) 0.84249(18) -0.07816(13) 0.0527(6) Uani 1 1 d . . .
H21 H 0.3376 0.8791 -0.1235 0.063 Uiso 1 1 calc R . .
C22 C 0.3315(3) 0.89225(19) -0.02219(14) 0.0648(8) Uani 1 1 d . . .
H22 H 0.3327 0.9637 -0.0292 0.078 Uiso 1 1 calc R . .
C23 C 0.3273(2) 0.83958(16) 0.04393(12) 0.0463(6) Uani 1 1 d . . .
H23 H 0.3259 0.8750 0.0819 0.056 Uiso 1 1 calc R . .
C24 C 0.49063(17) 0.59034(13) 0.14701(10) 0.0266(4) Uani 1 1 d . . .
C25 C 0.59193(18) 0.57661(15) 0.08763(11) 0.0328(4) Uani 1 1 d . . .
H25 H 0.5726 0.6111 0.0439 0.039 Uiso 1 1 calc R . .
C26 C 0.72148(19) 0.51270(17) 0.09169(12) 0.0393(5) Uani 1 1 d . . .
H26 H 0.7901 0.5048 0.0508 0.047 Uiso 1 1 calc R . .
C27 C 0.75073(19) 0.46088(16) 0.15461(12) 0.0385(5) Uani 1 1 d . . .
H27 H 0.8389 0.4161 0.1572 0.046 Uiso 1 1 calc R . .
C28 C 0.6504(2) 0.47462(17) 0.21407(12) 0.0403(5) Uani 1 1 d . . .
H28 H 0.6699 0.4393 0.2577 0.048 Uiso 1 1 calc R . .
C29 C 0.52178(19) 0.53964(16) 0.21037(11) 0.0352(4) Uani 1 1 d . . .
H29 H 0.4541 0.5497 0.2517 0.042 Uiso 1 1 calc R . .
C30 C 0.00328(17) 0.83219(13) 0.41135(10) 0.0267(4) Uani 1 1 d . . .
C31 C -0.11495(18) 0.83781(15) 0.39725(10) 0.0323(4) Uani 1 1 d . . .
H31 H -0.1314 0.8619 0.3516 0.039 Uiso 1 1 calc R . .
C32 C -0.2088(2) 0.80878(17) 0.44882(11) 0.0405(5) Uani 1 1 d . . .
H32 H -0.2884 0.8126 0.4382 0.049 Uiso 1 1 calc R . .
C33 C -0.1867(2) 0.77424(18) 0.51579(12) 0.0451(5) Uani 1 1 d . . .
H33 H -0.2510 0.7547 0.5513 0.054 Uiso 1 1 calc R . .
C34 C -0.0703(2) 0.76853(17) 0.53047(11) 0.0420(5) Uani 1 1 d . . .
H34 H -0.0547 0.7450 0.5763 0.050 Uiso 1 1 calc R . .
C35 C 0.02422(19) 0.79687(15) 0.47884(10) 0.0335(4) Uani 1 1 d . . .
H35 H 0.1041 0.7921 0.4897 0.040 Uiso 1 1 calc R . .
C36 C 0.04381(17) 1.01761(13) 0.33003(9) 0.0253(4) Uani 1 1 d . . .
C37 C -0.07261(18) 1.07477(14) 0.37441(10) 0.0316(4) Uani 1 1 d . . .
H37 H -0.1134 1.0372 0.4125 0.038 Uiso 1 1 calc R . .
C38 C -0.13002(19) 1.18639(15) 0.36367(11) 0.0360(4) Uani 1 1 d . . .
H38 H -0.2102 1.2244 0.3940 0.043 Uiso 1 1 calc R . .
C39 C -0.0712(2) 1.24183(15) 0.30934(11) 0.0374(5) Uani 1 1 d . . .
H39 H -0.1109 1.3180 0.3019 0.045 Uiso 1 1 calc R . .
C40 C 0.0464(2) 1.18633(16) 0.26539(11) 0.0387(5) Uani 1 1 d . . .
H40 H 0.0880 1.2247 0.2283 0.046 Uiso 1 1 calc R . .
C41 C 0.10338(19) 1.07467(15) 0.27563(10) 0.0320(4) Uani 1 1 d . . .
H41 H 0.1837 1.0370 0.2452 0.038 Uiso 1 1 calc R . .
C42 C 0.25166(17) 0.85792(14) 0.38623(10) 0.0284(4) Uani 1 1 d . . .
C43 C 0.36704(18) 0.76673(15) 0.38109(11) 0.0349(4) Uani 1 1 d . . .
H43 H 0.3835 0.7140 0.3500 0.042 Uiso 1 1 calc R . .
C44 C 0.4578(2) 0.75262(18) 0.42118(11) 0.0427(5) Uani 1 1 d . . .
H44 H 0.5353 0.6897 0.4179 0.051 Uiso 1 1 calc R . .
C45 C 0.43620(19) 0.82933(18) 0.46584(10) 0.0389(5) Uani 1 1 d . . .
H45 H 0.4979 0.8187 0.4938 0.047 Uiso 1 1 calc R . .
C46 C 0.32441(19) 0.92166(17) 0.46971(11) 0.0355(4) Uani 1 1 d . . .
H46 H 0.3104 0.9756 0.4993 0.043 Uiso 1 1 calc R . .
C47 C 0.23269(18) 0.93550(15) 0.43033(11) 0.0337(4) Uani 1 1 d . . .
H47 H 0.1557 0.9989 0.4335 0.040 Uiso 1 1 calc R . .
C2A C -0.1284(12) 0.6842(8) 0.2735(6) 0.036(2) Uani 0.50 1 d P A 2
C3A C -0.1611(16) 0.7765(12) 0.2388(9) 0.038(3) Uani 0.50 1 d P A 2
C4A C 0.0970(11) 0.5535(9) 0.3214(6) 0.0286(18) Uani 0.50 1 d PDU A 2
H4A H 0.1867 0.5588 0.3105 0.034 Uiso 0.50 1 calc PR A 2
C5A C 0.1152(8) 0.4454(7) 0.2963(4) 0.0361(16) Uani 0.50 1 d PDU A 2
H5A1 H 0.0400 0.4234 0.3205 0.054 Uiso 0.50 1 calc PR A 2
H5A2 H 0.1970 0.3901 0.3065 0.054 Uiso 0.50 1 calc PR A 2
H5A3 H 0.1202 0.4537 0.2457 0.054 Uiso 0.50 1 calc PR A 2
C6A C 0.0631(19) 0.5499(12) 0.4010(6) 0.061(3) Uani 0.50 1 d PD A 1
H6A1 H 0.0473 0.6167 0.4214 0.092 Uiso 0.50 1 calc PR A 1
H6A2 H 0.1383 0.4918 0.4161 0.092 Uiso 0.50 1 calc PR A 1
H6A3 H -0.0158 0.5299 0.4167 0.092 Uiso 0.50 1 calc PR A 1
C7A C -0.200(2) 0.6069(14) 0.3025(9) 0.064(4) Uani 0.50 1 d P A 2
H7A1 H -0.2919 0.6406 0.2965 0.096 Uiso 0.50 1 calc PR A 2
H7A2 H -0.2001 0.5887 0.3524 0.096 Uiso 0.50 1 calc PR A 2
H7A3 H -0.1565 0.5409 0.2775 0.096 Uiso 0.50 1 calc PR A 2
C8A C -0.2896(11) 0.8358(10) 0.2146(6) 0.065(3) Uani 0.50 1 d P A 2
H8A1 H -0.3447 0.7909 0.2273 0.097 Uiso 0.50 1 calc PR A 2
H8A2 H -0.2706 0.8509 0.1636 0.097 Uiso 0.50 1 calc PR A 2
H8A3 H -0.3365 0.9040 0.2370 0.097 Uiso 0.50 1 calc PR A 2
C9A C -0.0467(5) 0.9148(5) 0.1840(3) 0.0357(13) Uani 0.50 1 d P A 2
H9A H 0.0405 0.9162 0.1869 0.043 Uiso 0.50 1 calc PR A 2
C10A C -0.1507(16) 1.0143(14) 0.2156(9) 0.056(4) Uani 0.50 1 d P A 2
H10D H -0.2380 1.0166 0.2134 0.084 Uiso 0.50 1 calc PR A 2
H10E H -0.1351 1.0786 0.1895 0.084 Uiso 0.50 1 calc PR A 2
H10F H -0.1468 1.0128 0.2645 0.084 Uiso 0.50 1 calc PR A 2
C11A C -0.0436(4) 0.9162(4) 0.1068(2) 0.0446(10) Uani 0.50 1 d P A 2
H11D H 0.0261 0.8507 0.0877 0.067 Uiso 0.50 1 calc PR A 2
H11E H -0.0257 0.9800 0.0816 0.067 Uiso 0.50 1 calc PR A 2
H11F H -0.1292 0.9186 0.1014 0.067 Uiso 0.50 1 calc PR A 2
C1S C -0.2386(18) 0.8849(15) -0.0867(9) 0.052(3) Uani 0.50 1 d P B 2
H1S H -0.2588 0.9267 -0.1286 0.063 Uiso 0.50 1 calc PR B 2
C2S C -0.1136(12) 0.8417(11) -0.0766(8) 0.050(4) Uani 0.50 1 d P B 2
H2S H -0.0441 0.8479 -0.1144 0.060 Uiso 0.50 1 calc PR B 2
C3S C -0.0814(14) 0.7888(7) -0.0141(9) 0.062(3) Uani 0.50 1 d P B 2
H3S H 0.0078 0.7645 -0.0095 0.074 Uiso 0.50 1 calc PR B 2
C4S C -0.1751(18) 0.7707(9) 0.0410(8) 0.050(2) Uani 0.50 1 d P B 2
H4S H -0.1515 0.7355 0.0838 0.060 Uiso 0.50 1 calc PR B 2
C5S C -0.298(3) 0.802(3) 0.0344(14) 0.045(3) Uani 0.50 1 d P B 2
H5S H -0.3614 0.7854 0.0718 0.054 Uiso 0.50 1 calc PR B 2
C6S C -0.3398(13) 0.8643(14) -0.0305(10) 0.044(2) Uani 0.50 1 d P B 2
H6S H -0.4293 0.8891 -0.0346 0.053 Uiso 0.50 1 calc PR B 2
C7S C 0.4682(13) 1.2210(13) 0.2489(7) 0.109(6) Uani 0.50 1 d P C 2
H7S H 0.4558 1.2705 0.2088 0.131 Uiso 0.50 1 calc PR C 2
C8S C 0.526(2) 1.2343(12) 0.2956(11) 0.101(10) Uani 0.50 1 d P C 2
H8S H 0.5544 1.2944 0.2890 0.121 Uiso 0.50 1 calc PR C 2
C9S C 0.5457(17) 1.1649(13) 0.3513(9) 0.073(6) Uani 0.50 1 d P C 2
H9S H 0.5877 1.1755 0.3840 0.087 Uiso 0.50 1 calc PR C 2
C10S C 0.5060(16) 1.0796(10) 0.3616(6) 0.052(3) Uani 0.50 1 d P C 2
H10S H 0.5192 1.0316 0.4022 0.062 Uiso 0.50 1 calc PR C 2
C11S C 0.4451(13) 1.0593(10) 0.3137(8) 0.052(4) Uani 0.50 1 d P C 2
H11S H 0.4199 0.9978 0.3197 0.062 Uiso 0.50 1 calc PR C 2
C12S C 0.4258(11) 1.1331(15) 0.2596(7) 0.093(5) Uani 0.50 1 d P C 2
H12S H 0.3814 1.1255 0.2270 0.111 Uiso 0.50 1 calc PR C 2
C13S C 0.465(4) 0.4797(19) 0.4437(11) 0.066(5) Uani 0.50 1 d P . 1
H13S H 0.4434 0.4690 0.4029 0.080 Uiso 0.50 1 calc PR . 1
C14S C 0.369(2) 0.5202(15) 0.5004(14) 0.082(6) Uani 0.50 1 d P D 1
H14S H 0.2800 0.5294 0.5020 0.099 Uiso 0.50 1 calc PR D 1
C15S C 0.399(2) 0.5467(15) 0.5527(12) 0.063(5) Uani 0.50 1 d P . 1
H15S H 0.3305 0.5839 0.5890 0.075 Uiso 0.50 1 calc PR . 1
C1T C -0.1895(16) 0.8735(12) -0.0819(8) 0.058(6) Uani 0.50 1 d P E 1
H1T H -0.1938 0.9178 -0.1245 0.070 Uiso 0.50 1 calc PR E 1
C2T C -0.0666(15) 0.8141(14) -0.0663(11) 0.048(3) Uani 0.50 1 d P E 1
H2T H 0.0115 0.8211 -0.0962 0.057 Uiso 0.50 1 calc PR E 1
C3T C -0.0604(12) 0.7468(6) -0.0084(7) 0.0430(19) Uani 0.50 1 d P E 1
H3T H 0.0226 0.7034 0.0027 0.052 Uiso 0.50 1 calc PR E 1
C4T C -0.1776(17) 0.7413(10) 0.0353(8) 0.046(2) Uani 0.50 1 d P E 1
H4T H -0.1741 0.6925 0.0760 0.055 Uiso 0.50 1 calc PR E 1
C5T C -0.305(3) 0.809(3) 0.0196(12) 0.046(5) Uani 0.50 1 d P E 1
H5T H -0.3859 0.8088 0.0501 0.055 Uiso 0.50 1 calc PR E 1
C6T C -0.3022(12) 0.8704(13) -0.0386(11) 0.051(4) Uani 0.50 1 d P E 1
H6T H -0.3836 0.9149 -0.0510 0.061 Uiso 0.50 1 calc PR E 1
C7T C 0.4531(13) 1.2570(12) 0.2813(8) 0.075(3) Uani 0.50 1 d P F 1
H7T H 0.4281 1.3299 0.2622 0.090 Uiso 0.50 1 calc PR F 1
C8T C 0.5425(18) 1.2200(14) 0.3209(10) 0.068(6) Uani 0.50 1 d P F 1
H8T H 0.5862 1.2655 0.3265 0.081 Uiso 0.50 1 calc PR F 1
C9T C 0.5727(15) 1.1202(10) 0.3533(9) 0.051(3) Uani 0.50 1 d P F 1
H9T H 0.6335 1.0969 0.3833 0.061 Uiso 0.50 1 calc PR F 1
C10T C 0.5140(15) 1.0509(11) 0.3426(6) 0.052(3) Uani 0.50 1 d P F 1
H10T H 0.5354 0.9787 0.3630 0.062 Uiso 0.50 1 calc PR F 1
C11T C 0.4256(17) 1.0924(9) 0.3015(11) 0.064(4) Uani 0.50 1 d P F 1
H11T H 0.3799 1.0486 0.2958 0.077 Uiso 0.50 1 calc PR F 1
C12T C 0.3975(14) 1.1904(8) 0.2682(9) 0.076(4) Uani 0.50 1 d P F 1
H12T H 0.3403 1.2130 0.2362 0.091 Uiso 0.50 1 calc PR F 1
C13T C 0.427(4) 0.488(2) 0.4556(16) 0.100(10) Uani 0.50 1 d P . 2
H13T H 0.3783 0.4761 0.4273 0.121 Uiso 0.50 1 calc PR . 2
C14T C 0.3614(19) 0.5440(15) 0.5175(17) 0.085(8) Uani 0.50 1 d P G 2
H14T H 0.2680 0.5782 0.5289 0.102 Uiso 0.50 1 calc PR G 2
C15T C 0.444(2) 0.5458(18) 0.5615(11) 0.066(6) Uani 0.50 1 d P . 2
H15T H 0.4015 0.5735 0.6061 0.079 Uiso 0.50 1 calc PR . 2
H1 H 0.246(3) 0.6693(17) 0.2913(13) 0.084(9) Uiso 1 1 d D . .

loop_
_atom_site_aniso_label
_atom_site_aniso_U_11
_atom_site_aniso_U_22
_atom_site_aniso_U_33
_atom_site_aniso_U_23
_atom_site_aniso_U_13
_atom_site_aniso_U_12
Ru1 0.02555(9) 0.02164(8) 0.04001(10) -0.01139(6) 0.00430(6) -0.01152(6)
Cl1 0.0277(2) 0.0349(2) 0.0372(2) -0.00865(19) -0.00134(19) -0.01723(19)
P1 0.0210(2) 0.0193(2) 0.0343(3) -0.00677(18) -0.00401(19) -0.00671(17)
P2 0.0225(2) 0.0189(2) 0.0337(3) -0.00543(18) -0.00191(19) -0.00762(17)
N1 0.024(3) 0.017(2) 0.028(3) 0.0031(18) -0.0042(19) -0.0122(19)
N2 0.027(5) 0.016(3) 0.026(2) 0.001(2) -0.005(2) -0.012(2)
N1A 0.031(3) 0.036(4) 0.033(3) -0.002(2) -0.0120(19) -0.009(2)
N2A 0.019(3) 0.033(6) 0.044(4) -0.019(4) -0.002(3) -0.009(4)
C1 0.0236(9) 0.0320(10) 0.0311(10) -0.0115(8) -0.0031(8) -0.0039(8)
C2 0.024(2) 0.021(3) 0.024(3) -0.001(2) -0.004(2) -0.009(2)
C3 0.023(4) 0.035(5) 0.032(3) -0.009(4) -0.003(2) -0.021(3)
C4 0.089(7) 0.065(8) 0.083(7) 0.019(5) -0.037(5) -0.046(6)
C5 0.176(11) 0.065(7) 0.097(8) 0.040(6) -0.029(7) -0.056(7)
C6 0.207(18) 0.037(6) 0.119(12) 0.025(6) -0.088(11) -0.030(8)
C7 0.048(5) 0.052(5) 0.060(7) -0.006(4) -0.001(5) -0.039(4)
C8 0.018(3) 0.059(4) 0.051(4) -0.019(3) -0.008(3) -0.012(2)
C9 0.024(3) 0.026(2) 0.034(2) -0.0057(17) -0.012(2) -0.005(2)
C10 0.038(5) 0.026(3) 0.034(5) -0.010(3) -0.010(3) 0.008(3)
C11 0.031(2) 0.0262(19) 0.039(2) 0.0020(17) -0.010(2) -0.0079(16)
C12 0.0261(9) 0.0220(8) 0.0329(10) -0.0069(7) -0.0032(7) -0.0093(7)
C13 0.0265(9) 0.0246(9) 0.0405(11) -0.0093(8) -0.0037(8) -0.0080(7)
C14 0.0289(10) 0.0362(11) 0.0517(13) -0.0117(9) -0.0073(9) -0.0141(8)
C15 0.0437(12) 0.0301(10) 0.0526(13) -0.0118(9) -0.0063(10) -0.0207(9)
C16 0.0418(11) 0.0215(9) 0.0513(13) -0.0096(9) -0.0067(10) -0.0095(8)
C17 0.0297(10) 0.0248(9) 0.0459(12) -0.0093(8) -0.0046(9) -0.0080(8)
C18 0.0212(8) 0.0234(9) 0.0404(10) -0.0033(8) -0.0115(8) -0.0048(7)
C19 0.0303(10) 0.0280(10) 0.0400(11) -0.0076(8) -0.0046(8) -0.0086(8)
C20 0.0378(11) 0.0373(11) 0.0412(12) -0.0066(9) -0.0152(9) -0.0083(9)
C21 0.0779(17) 0.0391(12) 0.0496(14) 0.0129(10) -0.0398(13) -0.0198(12)
C22 0.119(2) 0.0344(12) 0.0629(16) 0.0157(11) -0.0555(17) -0.0350(14)
C23 0.0722(16) 0.0296(11) 0.0505(13) 0.0048(9) -0.0367(12) -0.0207(11)
C24 0.0240(8) 0.0201(8) 0.0373(10) -0.0063(7) -0.0078(8) -0.0070(7)
C25 0.0259(9) 0.0319(10) 0.0388(11) -0.0003(8) -0.0057(8) -0.0101(8)
C26 0.0238(9) 0.0404(11) 0.0487(12) -0.0020(10) -0.0013(9) -0.0107(8)
C27 0.0245(9) 0.0339(11) 0.0575(13) -0.0034(9) -0.0142(9) -0.0073(8)
C28 0.0360(11) 0.0395(11) 0.0441(12) 0.0004(9) -0.0176(10) -0.0075(9)
C29 0.0289(10) 0.0377(11) 0.0360(11) -0.0057(9) -0.0061(8) -0.0079(8)
C30 0.0254(9) 0.0189(8) 0.0338(10) -0.0051(7) -0.0021(7) -0.0073(7)
C31 0.0286(9) 0.0324(10) 0.0345(10) -0.0033(8) -0.0044(8) -0.0106(8)
C32 0.0298(10) 0.0466(12) 0.0478(13) -0.0035(10) -0.0036(9) -0.0195(9)
C33 0.0440(12) 0.0468(13) 0.0443(12) 0.0022(10) 0.0031(10) -0.0264(10)
C34 0.0511(13) 0.0412(12) 0.0356(11) 0.0037(9) -0.0078(10) -0.0221(10)
C35 0.0344(10) 0.0332(10) 0.0353(10) -0.0038(8) -0.0076(8) -0.0139(8)
C36 0.0263(9) 0.0224(8) 0.0305(9) -0.0055(7) -0.0094(7) -0.0087(7)
C37 0.0300(9) 0.0245(9) 0.0387(11) -0.0059(8) -0.0050(8) -0.0079(8)
C38 0.0304(10) 0.0257(10) 0.0480(12) -0.0114(9) -0.0083(9) -0.0022(8)
C39 0.0424(11) 0.0203(9) 0.0493(12) -0.0034(8) -0.0201(10) -0.0041(8)
C40 0.0468(12) 0.0275(10) 0.0416(12) 0.0039(9) -0.0119(10) -0.0140(9)
C41 0.0340(10) 0.0260(9) 0.0339(10) -0.0043(8) -0.0056(8) -0.0086(8)
C42 0.0246(9) 0.0232(9) 0.0368(10) -0.0001(7) -0.0046(8) -0.0101(7)
C43 0.0305(10) 0.0293(10) 0.0388(11) -0.0041(8) -0.0063(8) -0.0041(8)
C44 0.0283(10) 0.0457(13) 0.0411(12) -0.0014(10) -0.0089(9) 0.0013(9)
C45 0.0283(10) 0.0543(13) 0.0315(10) 0.0016(9) -0.0063(8) -0.0138(9)
C46 0.0322(10) 0.0409(11) 0.0374(11) -0.0044(9) -0.0066(8) -0.0173(9)
C47 0.0271(9) 0.0268(9) 0.0469(12) -0.0050(8) -0.0093(8) -0.0075(8)
C2A 0.034(4) 0.047(6) 0.034(5) -0.004(4) -0.008(3) -0.022(5)
C3A 0.020(4) 0.052(7) 0.052(6) -0.036(5) 0.003(4) -0.018(5)
C4A 0.034(3) 0.019(2) 0.035(3) 0.0051(19) -0.012(2) -0.0107(19)
C5A 0.048(3) 0.025(2) 0.035(3) -0.011(2) -0.006(2) -0.0098(19)
C6A 0.125(8) 0.026(5) 0.042(4) -0.004(3) -0.049(5) -0.017(4)
C7A 0.052(6) 0.093(12) 0.060(8) -0.022(6) 0.006(5) -0.044(8)
C8A 0.026(3) 0.100(8) 0.080(7) -0.053(6) -0.003(4) -0.023(4)
C9A 0.024(3) 0.041(3) 0.045(3) -0.015(2) -0.014(3) -0.006(2)
C10A 0.040(6) 0.071(8) 0.049(8) -0.031(6) -0.021(5) 0.008(4)
C11A 0.038(2) 0.047(3) 0.047(3) -0.017(2) -0.012(2) -0.007(2)
C1S 0.100(10) 0.029(5) 0.031(5) 0.000(3) -0.026(5) -0.019(7)
C2S 0.077(13) 0.055(13) 0.033(6) -0.003(7) -0.009(9) -0.044(11)
C3S 0.054(5) 0.062(7) 0.073(7) -0.032(8) -0.009(5) -0.016(6)
C4S 0.069(5) 0.040(6) 0.046(4) -0.011(4) -0.021(3) -0.018(5)
C5S 0.070(7) 0.038(5) 0.035(6) 0.007(5) -0.016(4) -0.029(5)
C6S 0.053(7) 0.038(4) 0.054(5) -0.015(3) -0.016(5) -0.022(5)
C7S 0.051(5) 0.120(11) 0.089(8) 0.056(7) -0.006(6) 0.011(6)
C8S 0.103(18) 0.029(5) 0.13(2) -0.013(9) 0.048(13) -0.027(8)
C9S 0.086(11) 0.114(17) 0.044(7) -0.032(10) 0.010(8) -0.068(11)
C10S 0.055(5) 0.062(7) 0.035(5) 0.008(4) -0.003(4) -0.027(5)
C11S 0.043(5) 0.041(6) 0.072(8) -0.020(6) 0.018(6) -0.027(5)
C12S 0.048(5) 0.193(17) 0.051(5) 0.009(10) -0.016(5) -0.062(9)
C13S 0.090(15) 0.052(7) 0.065(8) 0.011(6) -0.034(11) -0.029(8)
C14S 0.095(10) 0.051(8) 0.089(11) 0.001(6) 0.005(7) -0.032(7)
C15S 0.056(11) 0.040(4) 0.072(13) 0.008(6) -0.006(6) -0.005(7)
C1T 0.110(17) 0.023(5) 0.045(5) 0.002(3) -0.051(11) -0.007(10)
C2T 0.059(7) 0.044(6) 0.047(7) -0.008(5) -0.009(5) -0.027(6)
C3T 0.048(4) 0.037(4) 0.046(3) -0.012(4) -0.013(3) -0.012(4)
C4T 0.066(4) 0.038(6) 0.041(4) -0.006(4) -0.016(3) -0.023(5)
C5T 0.050(5) 0.037(7) 0.054(13) -0.003(9) -0.009(7) -0.021(4)
C6T 0.048(7) 0.030(4) 0.087(10) -0.010(5) -0.036(7) -0.011(4)
C7T 0.077(8) 0.060(6) 0.090(8) 0.028(6) -0.032(7) -0.031(6)
C8T 0.055(7) 0.071(10) 0.087(13) -0.010(7) -0.027(9) -0.024(6)
C9T 0.046(4) 0.056(7) 0.040(4) -0.003(5) -0.013(3) -0.005(5)
C10T 0.048(5) 0.050(5) 0.047(6) 0.006(4) -0.002(5) -0.017(5)
C11T 0.059(6) 0.047(7) 0.091(7) 0.019(7) -0.021(5) -0.032(5)
C12T 0.072(7) 0.077(6) 0.093(9) 0.029(6) -0.053(7) -0.035(6)
C13T 0.11(2) 0.079(12) 0.098(13) 0.035(10) -0.019(12) -0.041(13)
C14T 0.061(7) 0.049(9) 0.125(19) 0.037(12) -0.031(10) -0.009(6)
C15T 0.078(16) 0.057(5) 0.050(4) 0.007(3) -0.018(10) -0.013(10)

loop_
_atom_type_symbol
_atom_type_description
_atom_type_scat_dispersion_real
_atom_type_scat_dispersion_imag
_atom_type_scat_source
C C 0.0033 0.0016 'International Tables Vol C Tables 4.2.6.8 and 6.1.1.4'
H H 0.0000 0.0000 'International Tables Vol C Tables 4.2.6.8 and 6.1.1.4'
N N 0.0061 0.0033 'International Tables Vol C Tables 4.2.6.8 and 6.1.1.4'
P P 0.1023 0.0942 'International Tables Vol C Tables 4.2.6.8 and 6.1.1.4'
Ru Ru -1.2594 0.8363 'International Tables Vol C Tables 4.2.6.8 and 6.1.1.4'
Cl Cl 0.1484 0.1585 'International Tables Vol C Tables 4.2.6.8 and 6.1.1.4'

loop_
_geom_angle_atom_site_label_1
_geom_angle_atom_site_label_2
_geom_angle_atom_site_label_3
_geom_angle
_geom_angle_site_symmetry_1
_geom_angle_site_symmetry_3
C1 Ru1 P2 93.84(5) . .
C1 Ru1 P1 93.35(5) . .
P2 Ru1 P1 169.208(17) . .
C1 Ru1 Cl1 169.27(6) . .
P2 Ru1 Cl1 87.642(16) . .
P1 Ru1 Cl1 86.792(15) . .
C12 P1 C24 101.23(8) . .
C12 P1 C18 98.65(8) . .
C24 P1 C18 102.92(8) . .
C12 P1 Ru1 119.66(6) . .
C24 P1 Ru1 113.70(6) . .
C18 P1 Ru1 117.87(6) . .
C42 P2 C30 100.87(8) . .
C42 P2 C36 100.30(8) . .
C30 P2 C36 101.05(8) . .
C42 P2 Ru1 115.57(6) . .
C30 P2 Ru1 118.45(6) . .
C36 P2 Ru1 117.57(6) . .
C4 N1 C2 128.7(11) . .
C4 N1 C1 121.3(11) . .
C2 N1 C1 109.9(7) . .
C1 N2 C3 115.7(11) . .
C1 N2 C9 121.9(8) . .
C3 N2 C9 122.3(12) . .
C1 N1A C2A 112.2(8) . .
C1 N1A C4A 121.3(10) . .
C2A N1A C4A 126.4(9) . .
C1 N2A C3A 105.0(11) . .
C1 N2A C9A 123.5(10) . .
C3A N2A C9A 131.5(15) . .
N1A C1 N2A 107.7(7) . .
N1A C1 N2 92.5(7) . .
N2A C1 N2 15.5(7) . .
N1A C1 N1 8.0(10) . .
N2A C1 N1 115.8(6) . .
N2 C1 N1 100.6(6) . .
N1A C1 Ru1 138.2(6) . .
N2A C1 Ru1 114.1(5) . .
N2 C1 Ru1 129.3(4) . .
N1 C1 Ru1 130.1(5) . .
C3 C2 N1 109.4(10) . .
C3 C2 C7 124.2(13) . .
N1 C2 C7 126.4(10) . .
C2 C3 N2 104.3(14) . .
C2 C3 C8 131.6(11) . .
N2 C3 C8 123.9(11) . .
N1 C4 C5 113.2(14) . .
N1 C4 C6A 117.5(13) . .
C5 C4 C6A 99.5(12) . .
N2 C9 C11 112.1(7) . .
N2 C9 C10 112.7(9) . .
C11 C9 C10 109.4(6) . .
C17 C12 C13 118.19(16) . .
C17 C12 P1 123.27(14) . .
C13 C12 P1 118.36(13) . .
C14 C13 C12 120.75(17) . .
C13 C14 C15 120.32(18) . .
C16 C15 C14 119.32(17) . .
C15 C16 C17 120.58(18) . .
C16 C17 C12 120.84(18) . .
C23 C18 C19 117.81(18) . .
C23 C18 P1 119.35(15) . .
C19 C18 P1 122.82(14) . .
C20 C19 C18 121.26(18) . .
C21 C20 C19 120.09(19) . .
C20 C21 C22 119.5(2) . .
C21 C22 C23 120.8(2) . .
C22 C23 C18 120.5(2) . .
C29 C24 C25 118.50(17) . .
C29 C24 P1 118.47(14) . .
C25 C24 P1 122.98(14) . .
C24 C25 C26 120.59(19) . .
C27 C26 C25 120.38(19) . .
C26 C27 C28 119.35(18) . .
C27 C28 C29 120.36(19) . .
C28 C29 C24 120.81(19) . .
C35 C30 C31 118.05(17) . .
C35 C30 P2 123.44(14) . .
C31 C30 P2 118.50(14) . .
C32 C31 C30 121.05(19) . .
C33 C32 C31 120.19(19) . .
C34 C33 C32 119.34(19) . .
C33 C34 C35 120.6(2) . .
C34 C35 C30 120.77(18) . .
C37 C36 C41 118.61(16) . .
C37 C36 P2 123.56(14) . .
C41 C36 P2 117.82(14) . .
C36 C37 C38 120.69(18) . .
C39 C38 C37 120.22(19) . .
C38 C39 C40 119.85(18) . .
C39 C40 C41 120.05(19) . .
C40 C41 C36 120.56(18) . .
C47 C42 C43 118.43(17) . .
C47 C42 P2 121.67(14) . .
C43 C42 P2 119.79(14) . .
C44 C43 C42 120.35(19) . .
C45 C44 C43 120.52(19) . .
C44 C45 C46 119.68(19) . .
C45 C46 C47 119.97(19) . .
C46 C47 C42 121.00(18) . .
C3A C2A N1A 104.4(12) . .
C3A C2A C7A 132.2(13) . .
N1A C2A C7A 123.4(11) . .
C2A C3A N2A 110.7(16) . .
C2A C3A C8A 126.9(10) . .
N2A C3A C8A 122.3(14) . .
C6 C4A C5A 113.5(13) . .
C6 C4A N1A 108.0(11) . .
C5A C4A N1A 115.2(9) . .
N2A C9A C10A 112.0(9) . .
N2A C9A C11A 112.5(7) . .
C10A C9A C11A 111.6(8) . .
C2S C1S C6S 116.6(12) . .
C1S C2S C3S 123.5(13) . .
C4S C3S C2S 121.4(13) . .
C5S C4S C3S 119.5(18) . .
C4S C5S C6S 121(2) . .
C1S C6S C5S 117.2(16) . .
C8S C7S C12S 119.1(11) . .
C9S C8S C7S 121.0(14) . .
C8S C9S C10S 120.2(14) . .
C9S C10S C11S 122.0(13) . .
C12S C11S C10S 115.0(12) . .
C11S C12S C7S 122.6(12) . .
C14S C13S C15S 118.1(18) . 2_666
C15S C14S C13S 120(2) . .
C14S C15S C13S 121.3(19) . 2_666
C6T C1T C2T 122.0(15) . .
C3T C2T C1T 118.8(17) . .
C2T C3T C4T 118.8(12) . .
C3T C4T C5T 121.1(15) . .
C6T C5T C4T 116(2) . .
C5T C6T C1T 123.0(17) . .
C8T C7T C12T 119.9(15) . .
C7T C8T C9T 121.8(17) . .
C8T C9T C10T 119.5(14) . .
C11T C10T C9T 115.9(12) . .
C12T C11T C10T 124.7(15) . .
C11T C12T C7T 117.8(15) . .
C15T C13T C14T 119(2) 2_666 .
C13T C14T C15T 116.4(18) . .
C13T C15T C14T 124(2) 2_666 .

loop_
_geom_bond_atom_site_label_1
_geom_bond_atom_site_label_2
_geom_bond_distance
_geom_bond_site_symmetry_2
Ru1 C1 1.9943(19) .
Ru1 P2 2.3300(5) .
Ru1 P1 2.3310(5) .
Ru1 Cl1 2.4781(4) .
P1 C12 1.8437(17) .
P1 C24 1.8451(18) .
P1 C18 1.8479(19) .
P2 C42 1.8364(19) .
P2 C30 1.8470(18) .
P2 C36 1.8493(17) .
N1 C4 1.26(2) .
N1 C2 1.420(18) .
N1 C1 1.461(9) .
N2 C1 1.404(15) .
N2 C3 1.407(13) .
N2 C9 1.493(12) .
N1A C1 1.253(11) .
N1A C2A 1.405(18) .
N1A C4A 1.694(17) .
N2A C1 1.378(17) .
N2A C3A 1.394(12) .
N2A C9A 1.442(13) .
C2 C3 1.384(15) .
C2 C7 1.472(18) .
C3 C8 1.50(2) .
C4 C5 1.520(11) .
C4 C6A 1.62(3) .
C6 C4A 1.42(3) .
C9 C11 1.515(6) .
C9 C10 1.567(17) .
C12 C17 1.392(2) .
C12 C13 1.394(2) .
C13 C14 1.388(2) .
C14 C15 1.389(3) .
C15 C16 1.374(3) .
C16 C17 1.390(3) .
C18 C23 1.390(3) .
C18 C19 1.394(3) .
C19 C20 1.381(3) .
C20 C21 1.372(3) .
C21 C22 1.378(3) .
C22 C23 1.381(3) .
C24 C29 1.388(3) .
C24 C25 1.389(3) .
C25 C26 1.392(3) .
C26 C27 1.378(3) .
C27 C28 1.384(3) .
C28 C29 1.385(3) .
C30 C35 1.393(3) .
C30 C31 1.395(3) .
C31 C32 1.387(3) .
C32 C33 1.386(3) .
C33 C34 1.380(3) .
C34 C35 1.389(3) .
C36 C37 1.390(2) .
C36 C41 1.391(3) .
C37 C38 1.391(3) .
C38 C39 1.374(3) .
C39 C40 1.387(3) .
C40 C41 1.390(3) .
C42 C47 1.391(3) .
C42 C43 1.395(3) .
C43 C44 1.387(3) .
C44 C45 1.381(3) .
C45 C46 1.382(3) .
C46 C47 1.387(3) .
C2A C3A 1.282(16) .
C2A C7A 1.502(19) .
C3A C8A 1.51(2) .
C4A C5A 1.536(9) .
C9A C10A 1.499(18) .
C9A C11A 1.520(7) .
C1S C2S 1.351(15) .
C1S C6S 1.44(2) .
C2S C3S 1.383(19) .
C3S C4S 1.37(2) .
C4S C5S 1.31(3) .
C5S C6S 1.49(3) .
C7S C8S 1.33(2) .
C7S C12S 1.40(2) .
C8S C9S 1.33(2) .
C9S C10S 1.346(19) .
C10S C11S 1.42(2) .
C11S C12S 1.336(17) .
C13S C14S 1.36(4) .
C13S C15S 1.44(3) 2_666
C14S C15S 1.31(3) .
C15S C13S 1.44(3) 2_666
C1T C6T 1.34(2) .
C1T C2T 1.388(13) .
C2T C3T 1.34(2) .
C3T C4T 1.39(2) .
C4T C5T 1.45(3) .
C5T C6T 1.30(3) .
C7T C8T 1.33(3) .
C7T C12T 1.36(2) .
C8T C9T 1.34(2) .
C9T C10T 1.40(2) .
C10T C11T 1.34(2) .
C11T C12T 1.330(15) .
C13T C15T 1.31(3) 2_666
C13T C14T 1.42(4) .
C14T C15T 1.43(2) .
C15T C13T 1.31(3) 2_666
